data_1514311
loop_
_publ_author_name
'Semproni, Scott P.'
'Hojilla Atienza, Crisita Carmen'
'Chirik, Paul J.'

_publ_section_title
;
 Oxidative addition and C--H activation chemistry with a PNP
 pincer-ligated cobalt complex
;
_journal_issue 5
_journal_name_full 'Chemical Science'
_journal_page_first 1956
_journal_paper_doi 10.1039/c4sc00255e
_journal_volume 5
_journal_year 2014
_chemical_formula_sum 'C22 H45 Co N P3'
_chemical_formula_weight 475.43
_chemical_name_systematic
;
 ?
;
_space_group_IT_number 14
_symmetry_cell_setting monoclinic
_symmetry_space_group_name_Hall '-P 2ybc'
_symmetry_space_group_name_H-M 'P 1 21/c 1'
_atom_sites_solution_hydrogens geom
_atom_sites_solution_primary direct
_atom_sites_solution_secondary difmap
_audit_creation_method SHELXL-97
_cell_angle_alpha 90.000
_cell_angle_beta 94.627(5)
_cell_angle_gamma 90.000
_cell_formula_units_Z 4
_cell_length_a 13.885(5)
_cell_length_b 11.360(5)
_cell_length_c 16.179(5)
_cell_measurement_reflns_used 9982
_cell_measurement_temperature 100(2)
_cell_measurement_theta_max 27.51
_cell_measurement_theta_min 2.32
_cell_volume 2543.7(16)
_computing_cell_refinement 'Bruker SAINT'
_computing_data_collection 'Bruker APEX2'
_computing_data_reduction 'Bruker SAINT'
_computing_molecular_graphics 'ORTEP3 (Farraguia, 1994)'
_computing_structure_refinement 'SHELXL-97 (Sheldrick, 2008)'
_computing_structure_solution 'SIR92 (Giacavazzo, 1993)'
_diffrn_ambient_temperature 100(2)
_diffrn_measured_fraction_theta_full 0.986
_diffrn_measured_fraction_theta_max 0.986
_diffrn_measurement_device_type 'Bruker APEX II CCD'
_diffrn_measurement_method 'phi and omega scans'
_diffrn_radiation_monochromator graphite
_diffrn_radiation_source 'fine-focus sealed tube'
_diffrn_radiation_type MoK\a
_diffrn_radiation_wavelength 0.71073
_diffrn_reflns_av_R_equivalents 0.0185
_diffrn_reflns_av_sigmaI/netI 0.0235
_diffrn_reflns_limit_h_max 10
_diffrn_reflns_limit_h_min -17
_diffrn_reflns_limit_k_max 14
_diffrn_reflns_limit_k_min -14
_diffrn_reflns_limit_l_max 21
_diffrn_reflns_limit_l_min -18
_diffrn_reflns_number 14824
_diffrn_reflns_theta_full 27.51
_diffrn_reflns_theta_max 27.51
_diffrn_reflns_theta_min 1.47
_exptl_absorpt_coefficient_mu 0.871
_exptl_absorpt_correction_T_max 0.7456
_exptl_absorpt_correction_T_min 0.6516
_exptl_absorpt_correction_type multi-scan
_exptl_absorpt_process_details 'SADABS v2008/1 (Bruker AXS)'
_exptl_crystal_colour brown
_exptl_crystal_density_diffrn 1.241
_exptl_crystal_density_method 'not measured'
_exptl_crystal_description irregular
_exptl_crystal_F_000 1024
_exptl_crystal_size_max 0.161
_exptl_crystal_size_mid 0.115
_exptl_crystal_size_min 0.108
_refine_diff_density_max 0.435
_refine_diff_density_min -0.312
_refine_diff_density_rms 0.064
_refine_ls_extinction_method none
_refine_ls_goodness_of_fit_ref 1.074
_refine_ls_hydrogen_treatment mixed
_refine_ls_matrix_type full
_refine_ls_number_parameters 258
_refine_ls_number_reflns 5770
_refine_ls_number_restraints 0
_refine_ls_restrained_S_all 1.074
_refine_ls_R_factor_all 0.0311
_refine_ls_R_factor_gt 0.0246
_refine_ls_shift/su_max 0.001
_refine_ls_shift/su_mean 0.000
_refine_ls_structure_factor_coef Fsqd
_refine_ls_weighting_details 'calc w=1/[\s^2^(Fo^2^)+(0.0343P)^2^+1.2311P] where P=(Fo^2^+2Fc^2^)/3'
_refine_ls_weighting_scheme calc
_refine_ls_wR_factor_gt 0.0630
_refine_ls_wR_factor_ref 0.0699
_reflns_number_gt 5018
_reflns_number_total 5770
_reflns_threshold_expression >2\s(I)
_cod_data_source_file c4sc00255e2.cif
_cod_data_source_block sps154
_cod_original_sg_symbol_H-M P2(1)/c
_cod_database_code 1514311

loop_
_symmetry_equiv_pos_as_xyz
'x, y, z'
'-x, y+1/2, -z+1/2'
'-x, -y, -z'
'x, -y-1/2, z-1/2'

loop_
_atom_site_label
_atom_site_type_symbol
_atom_site_fract_x
_atom_site_fract_y
_atom_site_fract_z
_atom_site_U_iso_or_equiv
_atom_site_adp_type
_atom_site_occupancy
_atom_site_symmetry_multiplicity
_atom_site_calc_flag
_atom_site_refinement_flags
C1 C 0.22947(11) -0.24485(12) 0.22076(9) 0.0134(3) Uani 1 1 d .
H1A H 0.1805 -0.3077 0.2108 0.016 Uiso 1 1 calc R
H1B H 0.2784 -0.2538 0.1800 0.016 Uiso 1 1 calc R
C2 C 0.27668(11) -0.25401(12) 0.30756(9) 0.0117(3) Uani 1 1 d .
C3 C 0.29279(11) -0.36150(12) 0.34732(9) 0.0148(3) Uani 1 1 d .
H3 H 0.2765 -0.4328 0.3188 0.018 Uiso 1 1 calc R
C4 C 0.33275(11) -0.36440(13) 0.42871(10) 0.0159(3) Uani 1 1 d .
H4 H 0.3451 -0.4373 0.4564 0.019 Uiso 1 1 calc R
C5 C 0.35434(11) -0.25836(13) 0.46888(9) 0.0141(3) Uani 1 1 d .
H5 H 0.3804 -0.2581 0.5250 0.017 Uiso 1 1 calc R
C6 C 0.33789(10) -0.15306(12) 0.42701(9) 0.0113(3) Uani 1 1 d .
C7 C 0.35684(11) -0.03480(12) 0.46723(9) 0.0121(3) Uani 1 1 d .
H7A H 0.4227 -0.0070 0.4582 0.015 Uiso 1 1 calc R
H7B H 0.3504 -0.0395 0.5276 0.015 Uiso 1 1 calc R
C8 C 0.16913(11) -0.07582(13) 0.09526(9) 0.0152(3) Uani 1 1 d .
H8 H 0.2367 -0.0917 0.0811 0.018 Uiso 1 1 calc R
C9 C 0.10550(13) -0.16078(15) 0.04181(10) 0.0227(3) Uani 1 1 d .
H9A H 0.0374 -0.1443 0.0488 0.034 Uiso 1 1 calc R
H9B H 0.1205 -0.2419 0.0589 0.034 Uiso 1 1 calc R
H9C H 0.1178 -0.1506 -0.0166 0.034 Uiso 1 1 calc R
C10 C 0.14893(14) 0.05254(15) 0.07029(10) 0.0239(4) Uani 1 1 d .
H10A H 0.1589 0.0629 0.0115 0.036 Uiso 1 1 calc R
H10B H 0.1929 0.1044 0.1038 0.036 Uiso 1 1 calc R
H10C H 0.0820 0.0724 0.0797 0.036 Uiso 1 1 calc R
C11 C 0.04290(11) -0.13551(13) 0.22583(9) 0.0152(3) Uani 1 1 d .
H11 H 0.0204 -0.1970 0.1845 0.018 Uiso 1 1 calc R
C12 C -0.02343(12) -0.02822(15) 0.21343(11) 0.0218(3) Uani 1 1 d .
H12A H -0.0876 -0.0478 0.2305 0.033 Uiso 1 1 calc R
H12B H -0.0288 -0.0056 0.1548 0.033 Uiso 1 1 calc R
H12C H 0.0037 0.0374 0.2470 0.033 Uiso 1 1 calc R
C13 C 0.03692(12) -0.18600(14) 0.31282(10) 0.0195(3) Uani 1 1 d .
H13A H 0.0566 -0.1258 0.3541 0.029 Uiso 1 1 calc R
H13B H 0.0800 -0.2542 0.3203 0.029 Uiso 1 1 calc R
H13C H -0.0296 -0.2104 0.3197 0.029 Uiso 1 1 calc R
C14 C 0.29827(12) 0.21859(12) 0.45124(9) 0.0153(3) Uani 1 1 d .
H14 H 0.2679 0.2347 0.5041 0.018 Uiso 1 1 calc R
C15 C 0.40693(13) 0.23665(14) 0.46715(11) 0.0223(3) Uani 1 1 d .
H15A H 0.4385 0.2176 0.4168 0.033 Uiso 1 1 calc R
H15B H 0.4320 0.1851 0.5124 0.033 Uiso 1 1 calc R
H15C H 0.4201 0.3189 0.4824 0.033 Uiso 1 1 calc R
C16 C 0.25657(13) 0.30624(13) 0.38571(10) 0.0211(3) Uani 1 1 d .
H16A H 0.2714 0.3867 0.4045 0.032 Uiso 1 1 calc R
H16B H 0.1863 0.2962 0.3776 0.032 Uiso 1 1 calc R
H16C H 0.2853 0.2918 0.3332 0.032 Uiso 1 1 calc R
C17 C 0.16104(11) 0.03743(13) 0.48180(10) 0.0146(3) Uani 1 1 d .
H17 H 0.1389 -0.0448 0.4689 0.018 Uiso 1 1 calc R
C18 C 0.07632(12) 0.11808(14) 0.45384(11) 0.0211(3) Uani 1 1 d .
H18A H 0.0190 0.0942 0.4813 0.032 Uiso 1 1 calc R
H18B H 0.0628 0.1120 0.3936 0.032 Uiso 1 1 calc R
H18C H 0.0929 0.1996 0.4687 0.032 Uiso 1 1 calc R
C19 C 0.18276(13) 0.04344(16) 0.57635(10) 0.0234(4) Uani 1 1 d .
H19A H 0.2025 0.1236 0.5924 0.035 Uiso 1 1 calc R
H19B H 0.2350 -0.0116 0.5934 0.035 Uiso 1 1 calc R
H19C H 0.1246 0.0222 0.6035 0.035 Uiso 1 1 calc R
C20 C 0.51518(12) 0.02214(15) 0.30262(11) 0.0211(3) Uani 1 1 d .
H20A H 0.5689 0.0336 0.2677 0.032 Uiso 1 1 calc R
H20B H 0.5169 -0.0584 0.3244 0.032 Uiso 1 1 calc R
H20C H 0.5210 0.0781 0.3488 0.032 Uiso 1 1 calc R
C21 C 0.43272(14) -0.02842(18) 0.14533(11) 0.0299(4) Uani 1 1 d .
H21A H 0.3863 -0.0076 0.0988 0.045 Uiso 1 1 calc R
H21B H 0.4318 -0.1138 0.1539 0.045 Uiso 1 1 calc R
H21C H 0.4977 -0.0038 0.1330 0.045 Uiso 1 1 calc R
C22 C 0.42013(13) 0.19884(15) 0.20659(12) 0.0256(4) Uani 1 1 d .
H22A H 0.4207 0.2517 0.2545 0.038 Uiso 1 1 calc R
H22B H 0.3683 0.2223 0.1651 0.038 Uiso 1 1 calc R
H22C H 0.4824 0.2035 0.1823 0.038 Uiso 1 1 calc R
N1 N 0.29950(9) -0.14935(10) 0.34620(7) 0.0102(2) Uani 1 1 d .
P1 P 0.17100(3) -0.09729(3) 0.20950(2) 0.01066(8) Uani 1 1 d .
P2 P 0.26426(3) 0.06625(3) 0.41673(2) 0.01015(8) Uani 1 1 d .
P3 P 0.39940(3) 0.04684(3) 0.24014(2) 0.01262(9) Uani 1 1 d .
Co1 Co 0.266473(14) 0.000850(15) 0.292879(12) 0.00921(6) Uani 1 1 d .
H1 H 0.2264(13) 0.1099(14) 0.2588(11) 0.011 Uiso 1 1 d .

loop_
_atom_site_aniso_label
_atom_site_aniso_U_11
_atom_site_aniso_U_22
_atom_site_aniso_U_33
_atom_site_aniso_U_23
_atom_site_aniso_U_13
_atom_site_aniso_U_12
C1 0.0154(8) 0.0121(6) 0.0123(7) -0.0021(5) -0.0004(6) -0.0004(5)
C2 0.0105(7) 0.0118(6) 0.0132(7) -0.0013(5) 0.0030(5) -0.0001(5)
C3 0.0152(8) 0.0108(6) 0.0188(8) -0.0008(5) 0.0033(6) 0.0003(5)
C4 0.0169(8) 0.0126(7) 0.0183(8) 0.0051(5) 0.0027(6) 0.0020(6)
C5 0.0126(7) 0.0162(7) 0.0134(7) 0.0032(5) 0.0014(6) 0.0017(6)
C6 0.0078(7) 0.0126(6) 0.0134(7) -0.0004(5) 0.0011(5) 0.0005(5)
C7 0.0107(7) 0.0129(6) 0.0124(7) -0.0005(5) -0.0014(5) 0.0011(5)
C8 0.0147(8) 0.0206(7) 0.0100(7) 0.0015(5) -0.0007(5) -0.0035(6)
C9 0.0227(9) 0.0303(9) 0.0145(8) -0.0018(6) -0.0029(6) -0.0085(7)
C10 0.0291(10) 0.0245(8) 0.0174(8) 0.0083(6) -0.0016(7) -0.0044(7)
C11 0.0126(7) 0.0162(7) 0.0165(7) -0.0023(5) 0.0007(6) -0.0045(6)
C12 0.0150(8) 0.0255(8) 0.0246(9) 0.0018(7) -0.0005(7) 0.0017(7)
C13 0.0185(8) 0.0208(7) 0.0198(8) 0.0015(6) 0.0056(6) -0.0051(6)
C14 0.0191(8) 0.0114(6) 0.0158(7) -0.0037(5) 0.0031(6) -0.0023(6)
C15 0.0219(9) 0.0181(7) 0.0269(9) -0.0073(6) 0.0009(7) -0.0068(6)
C16 0.0308(10) 0.0101(6) 0.0224(8) 0.0003(6) 0.0015(7) -0.0007(6)
C17 0.0125(7) 0.0136(6) 0.0182(7) -0.0003(5) 0.0034(6) 0.0005(6)
C18 0.0150(8) 0.0189(7) 0.0299(9) 0.0025(6) 0.0054(7) 0.0043(6)
C19 0.0228(9) 0.0304(9) 0.0178(8) 0.0002(7) 0.0062(7) -0.0008(7)
C20 0.0138(8) 0.0290(8) 0.0205(8) -0.0020(6) 0.0017(6) -0.0006(6)
C21 0.0228(10) 0.0438(10) 0.0245(9) -0.0168(8) 0.0101(7) -0.0131(8)
C22 0.0242(9) 0.0218(8) 0.0318(9) 0.0078(7) 0.0087(7) -0.0054(7)
N1 0.0078(6) 0.0105(5) 0.0125(6) 0.0005(4) 0.0017(4) 0.0003(4)
P1 0.01053(18) 0.01051(16) 0.01070(17) 0.00038(12) -0.00070(13) -0.00184(13)
P2 0.01008(18) 0.00850(15) 0.01173(17) -0.00080(12) 0.00012(13) 0.00006(13)
P3 0.01208(19) 0.01388(17) 0.01204(18) -0.00112(13) 0.00180(14) -0.00315(14)
Co1 0.00955(11) 0.00795(9) 0.00997(10) 0.00044(6) -0.00016(7) -0.00062(7)

loop_
_atom_type_symbol
_atom_type_description
_atom_type_scat_dispersion_real
_atom_type_scat_dispersion_imag
_atom_type_scat_source
C C 0.0033 0.0016 'International Tables Vol C Tables 4.2.6.8 and 6.1.1.4'
H H 0.0000 0.0000 'International Tables Vol C Tables 4.2.6.8 and 6.1.1.4'
N N 0.0061 0.0033 'International Tables Vol C Tables 4.2.6.8 and 6.1.1.4'
P P 0.1023 0.0942 'International Tables Vol C Tables 4.2.6.8 and 6.1.1.4'
Co Co 0.3494 0.9721 'International Tables Vol C Tables 4.2.6.8 and 6.1.1.4'

loop_
_geom_angle_atom_site_label_1
_geom_angle_atom_site_label_2
_geom_angle_atom_site_label_3
_geom_angle
C2 C1 P1 107.86(10)
N1 C2 C3 121.95(14)
N1 C2 C1 115.70(12)
C3 C2 C1 122.31(13)
C2 C3 C4 119.82(14)
C3 C4 C5 118.53(13)
C6 C5 C4 119.95(14)
N1 C6 C5 121.92(13)
N1 C6 C7 115.15(12)
C5 C6 C7 122.88(13)
C6 C7 P2 105.66(10)
C9 C8 C10 111.49(14)
C9 C8 P1 116.10(11)
C10 C8 P1 111.94(11)
C13 C11 C12 110.04(13)
C13 C11 P1 109.89(11)
C12 C11 P1 111.44(11)
C15 C14 C16 110.05(13)
C15 C14 P2 113.47(11)
C16 C14 P2 108.83(11)
C18 C17 C19 110.61(13)
C18 C17 P2 109.50(11)
C19 C17 P2 116.99(11)
C2 N1 C6 117.80(12)
C2 N1 Co1 121.37(10)
C6 N1 Co1 120.53(9)
C8 P1 C1 100.70(7)
C8 P1 C11 103.49(7)
C1 P1 C11 100.90(7)
C8 P1 Co1 121.23(5)
C1 P1 Co1 99.49(5)
C11 P1 Co1 125.65(5)
C7 P2 C14 106.93(7)
C7 P2 C17 100.25(7)
C14 P2 C17 100.39(7)
C7 P2 Co1 97.77(5)
C14 P2 Co1 125.41(5)
C17 P2 Co1 122.33(5)
C22 P3 C21 97.69(9)
C22 P3 C20 98.85(8)
C21 P3 C20 96.82(9)
C22 P3 Co1 120.19(6)
C21 P3 Co1 119.70(6)
C20 P3 Co1 118.70(6)
N1 Co1 P1 86.24(4)
N1 Co1 P2 84.84(4)
P1 Co1 P2 136.06(2)
N1 Co1 P3 102.04(4)
P1 Co1 P3 112.63(3)
P2 Co1 P3 111.31(2)

loop_
_geom_bond_atom_site_label_1
_geom_bond_atom_site_label_2
_geom_bond_distance
C1 C2 1.505(2)
C1 P1 1.8651(16)
C2 N1 1.3686(18)
C2 C3 1.390(2)
C3 C4 1.387(2)
C4 C5 1.390(2)
C5 C6 1.385(2)
C6 N1 1.3721(19)
C6 C7 1.507(2)
C7 P2 1.8623(16)
C8 C9 1.529(2)
C8 C10 1.533(2)
C8 P1 1.8624(16)
C11 C13 1.528(2)
C11 C12 1.531(2)
C11 P1 1.8702(17)
C14 C15 1.524(2)
C14 C16 1.534(2)
C14 P2 1.8674(16)
C17 C18 1.530(2)
C17 C19 1.537(2)
C17 P2 1.8744(16)
C20 P3 1.8501(18)
C21 P3 1.8473(18)
C22 P3 1.8396(18)
N1 Co1 1.9499(14)
P1 Co1 2.1287(6)
P2 Co1 2.1396(7)
P3 Co1 2.1591(7)

loop_
_geom_torsion_atom_site_label_1
_geom_torsion_atom_site_label_2
_geom_torsion_atom_site_label_3
_geom_torsion_atom_site_label_4
_geom_torsion
P1 C1 C2 N1 -23.54(16)
P1 C1 C2 C3 154.07(12)
N1 C2 C3 C4 0.3(2)
C1 C2 C3 C4 -177.17(14)
C2 C3 C4 C5 1.0(2)
C3 C4 C5 C6 -1.4(2)
C4 C5 C6 N1 0.7(2)
C4 C5 C6 C7 178.20(14)
N1 C6 C7 P2 30.24(15)
C5 C6 C7 P2 -147.43(12)
C3 C2 N1 C6 -1.1(2)
C1 C2 N1 C6 176.55(12)
C3 C2 N1 Co1 -174.75(11)
C1 C2 N1 Co1 2.87(17)
C5 C6 N1 C2 0.6(2)
C7 C6 N1 C2 -177.12(12)
C5 C6 N1 Co1 174.32(11)
C7 C6 N1 Co1 -3.38(17)
C9 C8 P1 C1 65.44(14)
C10 C8 P1 C1 -164.97(11)
C9 C8 P1 C11 -38.63(14)
C10 C8 P1 C11 90.95(12)
C9 C8 P1 Co1 173.55(10)
C10 C8 P1 Co1 -56.87(13)
C2 C1 P1 C8 155.12(10)
C2 C1 P1 C11 -98.72(11)
C2 C1 P1 Co1 30.62(10)
C13 C11 P1 C8 165.75(11)
C12 C11 P1 C8 -72.00(12)
C13 C11 P1 C1 61.82(11)
C12 C11 P1 C1 -175.93(11)
C13 C11 P1 Co1 -48.34(12)
C12 C11 P1 Co1 73.91(12)
C6 C7 P2 C14 -170.32(9)
C6 C7 P2 C17 85.40(11)
C6 C7 P2 Co1 -39.57(10)
C15 C14 P2 C7 31.77(13)
C16 C14 P2 C7 154.66(11)
C15 C14 P2 C17 135.94(12)
C16 C14 P2 C17 -101.17(12)
C15 C14 P2 Co1 -81.18(12)
C16 C14 P2 Co1 41.71(13)
C18 C17 P2 C7 176.87(11)
C19 C17 P2 C7 50.04(13)
C18 C17 P2 C14 67.36(12)
C19 C17 P2 C14 -59.47(13)
C18 C17 P2 Co1 -77.04(12)
C19 C17 P2 Co1 156.13(10)
C2 N1 Co1 P1 15.82(10)
C6 N1 Co1 P1 -157.70(11)
C2 N1 Co1 P2 152.75(11)
C6 N1 Co1 P2 -20.77(10)
C2 N1 Co1 P3 -96.53(11)
C6 N1 Co1 P3 89.95(11)
C8 P1 Co1 N1 -132.06(7)
C1 P1 Co1 N1 -23.31(6)
C11 P1 Co1 N1 87.53(7)
C8 P1 Co1 P2 149.36(6)
C1 P1 Co1 P2 -101.88(5)
C11 P1 Co1 P2 8.96(7)
C8 P1 Co1 P3 -30.58(6)
C1 P1 Co1 P3 78.17(5)
C11 P1 Co1 P3 -170.99(6)
C7 P2 Co1 N1 30.45(6)
C14 P2 Co1 N1 147.68(8)
C17 P2 Co1 N1 -76.95(7)
C7 P2 Co1 P1 109.57(6)
C14 P2 Co1 P1 -133.20(7)
C17 P2 Co1 P1 2.17(6)
C7 P2 Co1 P3 -70.48(6)
C14 P2 Co1 P3 46.75(7)
C17 P2 Co1 P3 -177.88(6)
C22 P3 Co1 N1 -163.41(8)
C21 P3 Co1 N1 75.92(10)
C20 P3 Co1 N1 -41.99(7)
C22 P3 Co1 P1 105.66(8)
C21 P3 Co1 P1 -15.01(9)
C20 P3 Co1 P1 -132.92(7)
C22 P3 Co1 P2 -74.30(8)
C21 P3 Co1 P2 165.03(8)
C20 P3 Co1 P2 47.12(7)
